data_4111042
loop_
_publ_author_name
'Phil S. Baran'
'Ryan A. Shenvi'

_publ_section_title
;
 Total Synthesis of (\+-)-Chartelline C
;
_journal_name_full 'Journal of the American Chemical Society'
_journal_page_first 14028
_journal_page_last 14029
_journal_paper_doi 10.1021/ja0659673
_journal_volume 128
_journal_year 2006
_chemical_formula_sum 'C22 H28 Br N4 O4'
_chemical_formula_weight 492.39
_chemical_name_systematic
; 
 ? 
;
_space_group_IT_number 2
_symmetry_cell_setting triclinic
_symmetry_space_group_name_Hall '-P 1'
_symmetry_space_group_name_H-M 'P -1'
_atom_sites_solution_hydrogens geom
_atom_sites_solution_primary direct
_atom_sites_solution_secondary difmap
_audit_creation_method SHELXL-97
_cell_angle_alpha 110.99(3)
_cell_angle_beta 106.14(3)
_cell_angle_gamma 93.41(3)
_cell_formula_units_Z 4
_cell_length_a 13.053(3)
_cell_length_b 13.308(3)
_cell_length_c 14.847(3)
_cell_measurement_temperature 296(2)
_cell_volume 2276.3(11)
_computing_structure_refinement 'SHELXL-97 (Sheldrick, 1997)'
_computing_structure_solution 'SHELXS-97 (Sheldrick, 1990)'
_diffrn_ambient_temperature 296(2)
_diffrn_measured_fraction_theta_full 0.997
_diffrn_measured_fraction_theta_max 0.997
_diffrn_radiation_monochromator graphite
_diffrn_radiation_source 'fine-focus sealed tube'
_diffrn_radiation_type MoK\a
_diffrn_radiation_wavelength 0.71073
_diffrn_reflns_av_R_equivalents 0.0746
_diffrn_reflns_av_sigmaI/netI 0.1364
_diffrn_reflns_limit_h_max 15
_diffrn_reflns_limit_h_min -15
_diffrn_reflns_limit_k_max 14
_diffrn_reflns_limit_k_min -15
_diffrn_reflns_limit_l_max 17
_diffrn_reflns_limit_l_min -17
_diffrn_reflns_number 16869
_diffrn_reflns_theta_full 25.00
_diffrn_reflns_theta_max 25.00
_diffrn_reflns_theta_min 1.55
_exptl_absorpt_coefficient_mu 1.841
_exptl_absorpt_correction_T_max 0.8093
_exptl_absorpt_correction_T_min 0.6984
_exptl_crystal_density_diffrn 1.437
_exptl_crystal_F_000 1020
_exptl_crystal_size_max 0.21
_exptl_crystal_size_mid 0.18
_exptl_crystal_size_min 0.12
_refine_diff_density_max 0.351
_refine_diff_density_min -0.408
_refine_diff_density_rms 0.068
_refine_ls_extinction_method none
_refine_ls_goodness_of_fit_ref 0.937
_refine_ls_hydrogen_treatment mixed
_refine_ls_matrix_type full
_refine_ls_number_parameters 580
_refine_ls_number_reflns 7993
_refine_ls_number_restraints 0
_refine_ls_restrained_S_all 0.937
_refine_ls_R_factor_all 0.1562
_refine_ls_R_factor_gt 0.0595
_refine_ls_shift/su_max 0.414
_refine_ls_shift/su_mean 0.005
_refine_ls_structure_factor_coef Fsqd
_refine_ls_weighting_details 'calc w=1/[\s^2^(Fo^2^)+(0.0550P)^2^+0.0000P] where P=(Fo^2^+2Fc^2^)/3'
_refine_ls_weighting_scheme calc
_refine_ls_wR_factor_gt 0.1138
_refine_ls_wR_factor_ref 0.1480
_reflns_number_gt 3637
_reflns_number_total 7993
_reflns_threshold_expression >2sigma(I)
_cod_data_source_file ja0659673si20060817_012108.cif
_cod_data_source_block bshen
_cod_original_cell_volume 2276.3(8)
_cod_database_code 4111042

loop_
_symmetry_equiv_pos_as_xyz
'x, y, z'
'-x, -y, -z'

loop_
_atom_site_label
_atom_site_type_symbol
_atom_site_fract_x
_atom_site_fract_y
_atom_site_fract_z
_atom_site_U_iso_or_equiv
_atom_site_adp_type
_atom_site_occupancy
_atom_site_symmetry_multiplicity
_atom_site_calc_flag
_atom_site_refinement_flags
Br1A Br -0.10790(6) 0.26596(6) -0.19925(5) 0.0697(3) Uani 1 1 d .
O1A O 0.2227(3) -0.0315(3) 0.0098(3) 0.0513(11) Uani 1 1 d .
H1A H 0.1843 -0.0592 -0.0500 0.062 Uiso 1 1 calc R
O2A O 0.4325(3) 0.3190(3) 0.2180(3) 0.0536(12) Uani 1 1 d .
O3A O 0.2055(4) 0.4971(4) 0.2986(3) 0.0739(15) Uani 1 1 d .
O4A O 0.2196(3) 0.3865(3) 0.1514(3) 0.0529(11) Uani 1 1 d .
N1A N 0.0895(3) 0.1592(4) 0.1078(3) 0.0461(13) Uani 1 1 d .
H1A1 H 0.0431 0.1711 0.1401 0.055 Uiso 1 1 calc R
N2A N 0.2741(3) 0.2286(3) 0.2105(3) 0.0295(11) Uani 1 1 d .
N3A N 0.2184(4) 0.3150(4) 0.5194(3) 0.0499(14) Uani 1 1 d .
N4A N 0.2803(4) 0.1645(4) 0.5186(3) 0.0492(14) Uani 1 1 d .
H4A1 H 0.2982 0.1125 0.5378 0.059 Uiso 1 1 calc R
C1A C 0.1493(5) 0.1151(5) -0.1210(4) 0.0481(17) Uani 1 1 d .
H1A3 H 0.2004 0.0842 -0.1500 0.058 Uiso 1 1 calc R
C2A C 0.0686(6) 0.1544(5) -0.1738(5) 0.0559(18) Uani 1 1 d .
H2A H 0.0637 0.1480 -0.2394 0.067 Uiso 1 1 calc R
C3A C -0.0047(5) 0.2033(4) -0.1291(4) 0.0447(16) Uani 1 1 d .
C4A C -0.0043(5) 0.2081(5) -0.0356(4) 0.0460(16) Uani 1 1 d .
H4A H -0.0557 0.2392 -0.0072 0.055 Uiso 1 1 calc R
C5A C 0.0740(4) 0.1658(4) 0.0152(4) 0.0362(14) Uani 1 1 d .
C6A C 0.1540(5) 0.1217(4) -0.0253(4) 0.0386(15) Uani 1 1 d .
C7A C 0.2294(4) 0.0834(5) 0.0464(4) 0.0373(14) Uani 1 1 d .
C8A C 0.1921(4) 0.1300(4) 0.1443(4) 0.0335(14) Uani 1 1 d .
C9A C 0.3588(5) 0.2412(5) 0.1772(4) 0.0377(15) Uani 1 1 d .
C10A C 0.3472(4) 0.1395(5) 0.0841(4) 0.0461(16) Uani 1 1 d .
H10A H 0.3954 0.0919 0.1015 0.055 Uiso 1 1 calc R
H10B H 0.3643 0.1587 0.0321 0.055 Uiso 1 1 calc R
C11A C 0.1826(5) 0.0482(5) 0.1889(4) 0.0478(17) Uani 1 1 d .
H11A H 0.1211 -0.0055 0.1508 0.057 Uiso 1 1 calc R
C12A C 0.2400(6) 0.0333(5) 0.2689(5) 0.0577(19) Uani 1 1 d .
H12A H 0.2146 -0.0339 0.2682 0.069 Uiso 1 1 calc R
C13A C 0.3367(5) 0.0960(5) 0.3628(4) 0.0442(16) Uani 1 1 d .
C14A C 0.2917(5) 0.1780(5) 0.4356(4) 0.0418(15) Uani 1 1 d .
C15A C 0.2536(5) 0.2709(5) 0.4356(4) 0.0372(14) Uani 1 1 d .
C16A C 0.2355(5) 0.2481(5) 0.5652(4) 0.0544(18) Uani 1 1 d .
H16A H 0.2186 0.2569 0.6242 0.065 Uiso 1 1 calc R
C17A C 0.2400(4) 0.3325(4) 0.3719(4) 0.0349(14) Uani 1 1 d .
H17A H 0.2196 0.3989 0.4023 0.042 Uiso 1 1 calc R
C18A C 0.2487(4) 0.3204(4) 0.2813(4) 0.0332(14) Uani 1 1 d .
C19A C 0.2229(5) 0.4122(5) 0.2467(4) 0.0397(15) Uani 1 1 d .
C20A C 0.1926(6) 0.4675(5) 0.1113(5) 0.077(2) Uani 1 1 d .
H20A H 0.1200 0.4782 0.1089 0.093 Uiso 1 1 calc R
H20B H 0.1976 0.4438 0.0437 0.093 Uiso 1 1 calc R
H20C H 0.2420 0.5350 0.1541 0.093 Uiso 1 1 calc R
C21A C 0.4327(5) 0.1529(6) 0.3493(5) 0.069(2) Uani 1 1 d .
H21A H 0.4175 0.2210 0.3449 0.083 Uiso 1 1 calc R
H21B H 0.4449 0.1069 0.2879 0.083 Uiso 1 1 calc R
H21C H 0.4962 0.1665 0.4065 0.083 Uiso 1 1 calc R
C22A C 0.3794(6) 0.0121(6) 0.4057(5) 0.084(3) Uani 1 1 d .
H22A H 0.4387 0.0486 0.4677 0.101 Uiso 1 1 calc R
H22B H 0.4038 -0.0417 0.3569 0.101 Uiso 1 1 calc R
H22C H 0.3225 -0.0230 0.4192 0.101 Uiso 1 1 calc R
Br1B Br 0.60868(7) 0.64630(6) 0.05890(6) 0.0826(3) Uani 1 1 d .
O1B O 0.8908(3) 0.5183(3) 0.4415(2) 0.0451(11) Uani 1 1 d .
H1B H 0.9094 0.4873 0.4806 0.054 Uiso 1 1 calc R
O2B O 0.9081(3) 0.1962(3) 0.1733(3) 0.0473(11) Uani 1 1 d .
O3B O 0.5652(3) 0.1372(3) -0.0033(3) 0.0460(11) Uani 1 1 d .
O4B O 0.7150(3) 0.2631(3) 0.0588(3) 0.0420(10) Uani 1 1 d .
N1B N 0.6634(4) 0.3932(4) 0.2697(3) 0.0416(12) Uani 1 1 d .
H1B1 H 0.5975 0.3749 0.2657 0.050 Uiso 1 1 calc R
N2B N 0.7744(3) 0.2542(3) 0.2401(3) 0.0306(11) Uani 1 1 d .
N3B N 0.5770(4) -0.0584(4) 0.2075(3) 0.0414(12) Uani 1 1 d .
H3B1 H 0.5281 -0.0900 0.1488 0.050 Uiso 1 1 calc R
N4B N 0.6755(4) -0.0278(4) 0.3636(3) 0.0512(14) Uani 1 1 d .
C1B C 0.8606(5) 0.5613(5) 0.2389(4) 0.0464(16) Uani 1 1 d .
H1B H 0.9358 0.5784 0.2619 0.056 Uiso 1 1 calc R
C2B C 0.8007(6) 0.6064(5) 0.1752(5) 0.0547(18) Uani 1 1 d .
H2B H 0.8353 0.6529 0.1543 0.066 Uiso 1 1 calc R
C3B C 0.6897(6) 0.5817(5) 0.1432(4) 0.0492(17) Uani 1 1 d .
C4B C 0.6355(5) 0.5130(5) 0.1712(4) 0.0474(16) Uani 1 1 d .
H4B H 0.5601 0.4986 0.1499 0.057 Uiso 1 1 calc R
C5B C 0.6963(5) 0.4656(4) 0.2322(4) 0.0347(14) Uani 1 1 d .
C6B C 0.8094(4) 0.4920(4) 0.2679(4) 0.0369(14) Uani 1 1 d .
C7B C 0.8543(4) 0.4410(4) 0.3412(4) 0.0363(14) Uani 1 1 d .
C8B C 0.7532(4) 0.3525(4) 0.3161(4) 0.0336(14) Uani 1 1 d .
C9B C 0.8758(5) 0.2663(5) 0.2346(4) 0.0369(15) Uani 1 1 d .
C10B C 0.9394(4) 0.3718(4) 0.3151(4) 0.0437(16) Uani 1 1 d .
H10C H 0.9864 0.4065 0.2901 0.052 Uiso 1 1 calc R
H10D H 0.9833 0.3612 0.3743 0.052 Uiso 1 1 calc R
C11B C 0.7397(5) 0.3343(5) 0.4057(4) 0.0452(16) Uani 1 1 d .
H11B H 0.7122 0.3900 0.4455 0.054 Uiso 1 1 calc R
C12B C 0.7580(5) 0.2568(5) 0.4418(4) 0.0536(18) Uani 1 1 d .
H12B H 0.7400 0.2735 0.5013 0.064 Uiso 1 1 calc R
C13B C 0.7997(5) 0.1480(5) 0.4149(4) 0.0490(17) Uani 1 1 d .
C14B C 0.7074(4) 0.0568(5) 0.3399(4) 0.0380(15) Uani 1 1 d .
C15B C 0.6466(4) 0.0386(4) 0.2406(4) 0.0310(13) Uani 1 1 d .
C16B C 0.5982(5) -0.0949(5) 0.2818(4) 0.0500(17) Uani 1 1 d .
H16B H 0.5625 -0.1603 0.2766 0.060 Uiso 1 1 calc R
C17B C 0.6362(4) 0.0878(4) 0.1669(4) 0.0322(14) Uani 1 1 d .
H17B H 0.5786 0.0494 0.1076 0.039 Uiso 1 1 calc R
C18B C 0.6883(4) 0.1745(4) 0.1621(4) 0.0306(13) Uani 1 1 d .
C19B C 0.6481(5) 0.1874(5) 0.0631(4) 0.0346(14) Uani 1 1 d .
C20B C 0.6877(5) 0.2769(5) -0.0365(4) 0.065(2) Uani 1 1 d .
H20D H 0.6909 0.2107 -0.0895 0.078 Uiso 1 1 calc R
H20E H 0.7383 0.3360 -0.0308 0.078 Uiso 1 1 calc R
H20F H 0.6158 0.2931 -0.0527 0.078 Uiso 1 1 calc R
C21B C 0.8972(5) 0.1424(5) 0.3782(5) 0.064(2) Uani 1 1 d .
H21D H 0.9307 0.0825 0.3863 0.077 Uiso 1 1 calc R
H21E H 0.9483 0.2095 0.4174 0.077 Uiso 1 1 calc R
H21F H 0.8745 0.1316 0.3076 0.077 Uiso 1 1 calc R
C22B C 0.8376(6) 0.1320(6) 0.5169(5) 0.083(3) Uani 1 1 d .
H22D H 0.7792 0.1357 0.5448 0.100 Uiso 1 1 calc R
H22E H 0.8979 0.1885 0.5642 0.100 Uiso 1 1 calc R
H22F H 0.8592 0.0619 0.5049 0.100 Uiso 1 1 calc R
C2N C 0.4829(7) 0.5790(7) 0.3932(7) 0.119(3) Uiso 1 1 d .
H2N1 H 0.5599 0.5832 0.4180 0.142 Uiso 1 1 calc R
H2N2 H 0.4496 0.5057 0.3460 0.142 Uiso 1 1 calc R
H2N3 H 0.4548 0.5985 0.4493 0.142 Uiso 1 1 calc R
C1N C 0.4604(9) 0.6498(9) 0.3448(8) 0.130(4) Uiso 1 1 d .
N1N N 0.4318(9) 0.7005(9) 0.2967(8) 0.181(4) Uiso 1 1 d .

loop_
_atom_site_aniso_label
_atom_site_aniso_U_11
_atom_site_aniso_U_22
_atom_site_aniso_U_33
_atom_site_aniso_U_23
_atom_site_aniso_U_13
_atom_site_aniso_U_12
Br1A 0.0762(5) 0.0631(5) 0.0645(5) 0.0271(4) 0.0102(4) 0.0192(4)
O1A 0.066(3) 0.044(3) 0.030(2) -0.0016(19) 0.014(2) 0.017(2)
O2A 0.034(2) 0.053(3) 0.064(3) 0.013(2) 0.017(2) -0.007(2)
O3A 0.140(5) 0.043(3) 0.061(3) 0.025(2) 0.053(3) 0.039(3)
O4A 0.078(3) 0.046(3) 0.045(3) 0.022(2) 0.028(2) 0.020(2)
N1A 0.021(3) 0.076(4) 0.036(3) 0.012(3) 0.013(2) 0.011(3)
N2A 0.022(3) 0.029(3) 0.032(2) 0.004(2) 0.012(2) 0.003(2)
N3A 0.075(4) 0.046(3) 0.037(3) 0.014(3) 0.029(3) 0.024(3)
N4A 0.061(4) 0.049(3) 0.044(3) 0.025(3) 0.015(3) 0.025(3)
C1A 0.058(4) 0.040(4) 0.042(4) 0.001(3) 0.028(3) 0.009(3)
C2A 0.073(5) 0.049(4) 0.039(4) 0.014(3) 0.015(4) 0.009(4)
C3A 0.049(4) 0.030(4) 0.044(4) 0.007(3) 0.009(3) 0.004(3)
C4A 0.035(4) 0.049(4) 0.043(4) 0.005(3) 0.014(3) 0.003(3)
C5A 0.028(3) 0.041(4) 0.026(3) 0.002(3) 0.006(3) -0.001(3)
C6A 0.038(4) 0.038(4) 0.033(3) 0.004(3) 0.015(3) 0.006(3)
C7A 0.038(4) 0.036(4) 0.033(3) 0.002(3) 0.019(3) 0.005(3)
C8A 0.031(3) 0.037(4) 0.026(3) 0.002(3) 0.012(3) 0.004(3)
C9A 0.027(4) 0.042(4) 0.040(3) 0.013(3) 0.010(3) 0.008(3)
C10A 0.035(4) 0.056(4) 0.045(4) 0.010(3) 0.022(3) 0.007(3)
C11A 0.060(4) 0.031(4) 0.043(4) 0.001(3) 0.024(3) -0.011(3)
C12A 0.093(6) 0.024(4) 0.058(4) 0.008(3) 0.040(4) 0.008(4)
C13A 0.048(4) 0.044(4) 0.052(4) 0.024(3) 0.025(3) 0.019(3)
C14A 0.044(4) 0.047(4) 0.034(3) 0.018(3) 0.008(3) 0.008(3)
C15A 0.041(4) 0.035(4) 0.033(3) 0.008(3) 0.013(3) 0.009(3)
C16A 0.083(5) 0.053(5) 0.040(4) 0.019(3) 0.033(4) 0.032(4)
C17A 0.038(3) 0.032(3) 0.032(3) 0.007(3) 0.012(3) 0.010(3)
C18A 0.029(3) 0.033(4) 0.036(3) 0.010(3) 0.013(3) 0.003(3)
C19A 0.043(4) 0.037(4) 0.037(4) 0.012(3) 0.012(3) 0.004(3)
C20A 0.118(7) 0.065(5) 0.069(5) 0.042(4) 0.038(5) 0.033(5)
C21A 0.061(5) 0.100(6) 0.066(5) 0.047(4) 0.026(4) 0.042(4)
C22A 0.124(7) 0.088(6) 0.094(6) 0.062(5) 0.070(5) 0.079(5)
Br1B 0.0964(6) 0.0732(6) 0.0703(5) 0.0376(4) 0.0017(4) 0.0174(5)
O1B 0.044(2) 0.051(3) 0.026(2) 0.0073(19) 0.0019(19) 0.004(2)
O2B 0.036(2) 0.056(3) 0.043(2) 0.004(2) 0.0207(19) 0.014(2)
O3B 0.042(3) 0.060(3) 0.030(2) 0.019(2) 0.0029(19) 0.003(2)
O4B 0.044(3) 0.046(3) 0.034(2) 0.016(2) 0.0122(19) -0.002(2)
N1B 0.027(3) 0.044(3) 0.060(3) 0.020(3) 0.021(2) 0.014(2)
N2B 0.023(3) 0.038(3) 0.026(2) 0.005(2) 0.010(2) 0.003(2)
N3B 0.047(3) 0.042(3) 0.031(3) 0.014(2) 0.009(2) 0.005(3)
N4B 0.071(4) 0.046(4) 0.038(3) 0.022(3) 0.012(3) 0.009(3)
C1B 0.038(4) 0.045(4) 0.044(4) 0.006(3) 0.010(3) -0.001(3)
C2B 0.057(5) 0.054(5) 0.049(4) 0.015(3) 0.020(4) -0.003(4)
C3B 0.071(5) 0.035(4) 0.037(4) 0.011(3) 0.016(3) 0.009(4)
C4B 0.031(4) 0.051(4) 0.044(4) 0.006(3) 0.004(3) 0.006(3)
C5B 0.037(4) 0.028(3) 0.028(3) 0.002(3) 0.006(3) 0.005(3)
C6B 0.030(4) 0.033(4) 0.040(3) 0.005(3) 0.013(3) 0.001(3)
C7B 0.030(3) 0.037(4) 0.037(3) 0.007(3) 0.014(3) 0.007(3)
C8B 0.030(3) 0.034(4) 0.031(3) 0.004(3) 0.011(3) 0.007(3)
C9B 0.038(4) 0.041(4) 0.030(3) 0.011(3) 0.011(3) 0.013(3)
C10B 0.033(4) 0.048(4) 0.039(3) 0.005(3) 0.013(3) 0.003(3)
C11B 0.050(4) 0.038(4) 0.041(4) 0.003(3) 0.023(3) 0.003(3)
C12B 0.071(5) 0.057(5) 0.028(3) 0.004(3) 0.026(3) 0.001(4)
C13B 0.048(4) 0.059(5) 0.030(3) 0.020(3) -0.002(3) 0.000(4)
C14B 0.039(4) 0.043(4) 0.029(3) 0.011(3) 0.011(3) 0.013(3)
C15B 0.030(3) 0.033(4) 0.027(3) 0.008(3) 0.012(3) 0.005(3)
C16B 0.059(4) 0.046(4) 0.044(4) 0.019(3) 0.013(3) 0.005(4)
C17B 0.028(3) 0.033(4) 0.024(3) 0.002(3) 0.005(2) 0.005(3)
C18B 0.032(3) 0.028(3) 0.030(3) 0.008(3) 0.011(3) 0.005(3)
C19B 0.036(4) 0.041(4) 0.030(3) 0.014(3) 0.013(3) 0.015(3)
C20B 0.078(5) 0.082(5) 0.053(4) 0.046(4) 0.024(4) 0.013(4)
C21B 0.045(4) 0.073(5) 0.076(5) 0.039(4) 0.006(4) 0.019(4)
C22B 0.093(6) 0.087(6) 0.046(4) 0.037(4) -0.019(4) -0.029(5)

loop_
_atom_type_symbol
_atom_type_description
_atom_type_scat_dispersion_real
_atom_type_scat_dispersion_imag
_atom_type_scat_source
C C 0.0033 0.0016 'International Tables Vol C Tables 4.2.6.8 and 6.1.1.4'
H H 0.0000 0.0000 'International Tables Vol C Tables 4.2.6.8 and 6.1.1.4'
N N 0.0061 0.0033 'International Tables Vol C Tables 4.2.6.8 and 6.1.1.4'
O O 0.0106 0.0060 'International Tables Vol C Tables 4.2.6.8 and 6.1.1.4'
Br Br -0.2901 2.4595 'International Tables Vol C Tables 4.2.6.8 and 6.1.1.4'

loop_
_geom_angle_atom_site_label_1
_geom_angle_atom_site_label_2
_geom_angle_atom_site_label_3
_geom_angle
C19A O4A C20A 115.6(5)
C5A N1A C8A 111.8(4)
C9A N2A C18A 120.3(5)
C9A N2A C8A 114.9(4)
C18A N2A C8A 121.2(4)
C16A N3A C15A 104.5(5)
C16A N4A C14A 106.8(5)
C6A C1A C2A 119.8(6)
C1A C2A C3A 119.8(6)
C4A C3A C2A 121.8(6)
C4A C3A Br1A 119.3(5)
C2A C3A Br1A 118.9(5)
C3A C4A C5A 118.1(6)
N1A C5A C4A 128.7(5)
N1A C5A C6A 109.7(5)
C4A C5A C6A 121.5(5)
C1A C6A C5A 118.8(5)
C1A C6A C7A 130.9(5)
C5A C6A C7A 110.2(5)
O1A C7A C6A 114.1(4)
O1A C7A C10A 110.0(5)
C6A C7A C10A 114.5(5)
O1A C7A C8A 112.4(4)
C6A C7A C8A 101.6(4)
C10A C7A C8A 103.5(4)
N1A C8A N2A 110.4(4)
N1A C8A C11A 111.5(5)
N2A C8A C11A 115.1(4)
N1A C8A C7A 104.1(4)
N2A C8A C7A 102.9(4)
C11A C8A C7A 112.0(5)
O2A C9A N2A 125.5(5)
O2A C9A C10A 126.7(5)
N2A C9A C10A 107.8(5)
C9A C10A C7A 105.9(4)
C12A C11A C8A 135.2(6)
C11A C12A C13A 137.2(6)
C14A C13A C12A 105.2(5)
C14A C13A C21A 110.5(5)
C12A C13A C21A 118.0(5)
C14A C13A C22A 110.5(5)
C12A C13A C22A 106.1(5)
C21A C13A C22A 106.4(5)
N4A C14A C15A 106.3(5)
N4A C14A C13A 121.2(5)
C15A C14A C13A 132.5(5)
C14A C15A N3A 109.4(5)
C14A C15A C17A 136.7(5)
N3A C15A C17A 113.9(5)
N3A C16A N4A 112.9(5)
C18A C17A C15A 137.4(5)
C17A C18A N2A 128.0(5)
C17A C18A C19A 116.4(5)
N2A C18A C19A 115.6(5)
O3A C19A O4A 124.0(6)
O3A C19A C18A 124.2(5)
O4A C19A C18A 111.8(5)
C19B O4B C20B 115.8(4)
C5B N1B C8B 110.9(4)
C9B N2B C18B 122.8(4)
C9B N2B C8B 113.2(4)
C18B N2B C8B 121.0(4)
C16B N3B C15B 108.2(5)
C16B N4B C14B 105.8(5)
C6B C1B C2B 120.1(6)
C3B C2B C1B 119.2(6)
C4B C3B C2B 122.4(6)
C4B C3B Br1B 118.7(5)
C2B C3B Br1B 118.9(5)
C3B C4B C5B 117.9(6)
N1B C5B C4B 130.0(6)
N1B C5B C6B 109.4(5)
C4B C5B C6B 120.6(6)
C1B C6B C5B 119.8(6)
C1B C6B C7B 130.1(5)
C5B C6B C7B 109.9(5)
O1B C7B C6B 111.4(4)
O1B C7B C10B 112.4(4)
C6B C7B C10B 113.9(5)
O1B C7B C8B 114.6(4)
C6B C7B C8B 100.7(4)
C10B C7B C8B 103.1(4)
N1B C8B C11B 111.2(5)
N1B C8B N2B 111.3(4)
C11B C8B N2B 113.2(5)
N1B C8B C7B 103.7(4)
C11B C8B C7B 114.9(4)
N2B C8B C7B 101.7(4)
O2B C9B N2B 123.4(5)
O2B C9B C10B 127.3(5)
N2B C9B C10B 109.2(5)
C9B C10B C7B 104.6(4)
C12B C11B C8B 134.7(6)
C11B C12B C13B 139.0(6)
C14B C13B C21B 110.6(5)
C14B C13B C12B 109.3(5)
C21B C13B C12B 117.2(5)
C14B C13B C22B 109.2(5)
C21B C13B C22B 105.4(5)
C12B C13B C22B 104.7(5)
N4B C14B C15B 109.4(5)
N4B C14B C13B 120.8(5)
C15B C14B C13B 129.7(5)
N3B C15B C14B 104.5(5)
N3B C15B C17B 115.2(4)
C14B C15B C17B 140.3(5)
N4B C16B N3B 112.1(6)
C18B C17B C15B 136.3(5)
C17B C18B N2B 127.1(5)
C17B C18B C19B 115.3(5)
N2B C18B C19B 117.6(5)
O3B C19B O4B 124.3(5)
O3B C19B C18B 124.6(6)
O4B C19B C18B 111.1(5)
N1N C1N C2N 172.4(13)

loop_
_geom_bond_atom_site_label_1
_geom_bond_atom_site_label_2
_geom_bond_distance
Br1A C3A 1.889(6)
O1A C7A 1.415(6)
O2A C9A 1.213(6)
O3A C19A 1.194(6)
O4A C19A 1.318(6)
O4A C20A 1.426(7)
N1A C5A 1.368(6)
N1A C8A 1.431(6)
N2A C9A 1.356(6)
N2A C18A 1.425(6)
N2A C8A 1.468(6)
N3A C16A 1.296(7)
N3A C15A 1.390(6)
N4A C16A 1.345(7)
N4A C14A 1.353(6)
C1A C6A 1.375(7)
C1A C2A 1.377(8)
C2A C3A 1.377(8)
C3A C4A 1.366(7)
C4A C5A 1.369(7)
C5A C6A 1.402(7)
C6A C7A 1.492(7)
C7A C10A 1.523(7)
C7A C8A 1.587(7)
C8A C11A 1.478(8)
C9A C10A 1.511(7)
C11A C12A 1.305(8)
C12A C13A 1.515(8)
C13A C14A 1.513(8)
C13A C21A 1.522(8)
C13A C22A 1.532(8)
C14A C15A 1.359(7)
C15A C17A 1.442(7)
C17A C18A 1.333(7)
C18A C19A 1.508(7)
Br1B C3B 1.889(6)
O1B C7B 1.397(6)
O2B C9B 1.236(6)
O3B C19B 1.200(6)
O4B C19B 1.324(6)
O4B C20B 1.441(6)
N1B C5B 1.375(7)
N1B C8B 1.427(6)
N2B C9B 1.353(6)
N2B C18B 1.408(6)
N2B C8B 1.490(6)
N3B C16B 1.326(6)
N3B C15B 1.376(6)
N4B C16B 1.313(7)
N4B C14B 1.369(7)
C1B C6B 1.361(7)
C1B C2B 1.385(8)
C2B C3B 1.371(8)
C3B C4B 1.367(8)
C4B C5B 1.385(7)
C5B C6B 1.398(7)
C6B C7B 1.488(7)
C7B C10B 1.529(7)
C7B C8B 1.579(7)
C8B C11B 1.488(7)
C9B C10B 1.482(7)
C11B C12B 1.328(8)
C12B C13B 1.533(9)
C13B C14B 1.509(7)
C13B C21B 1.514(8)
C13B C22B 1.553(7)
C14B C15B 1.390(7)
C15B C17B 1.445(7)
C17B C18B 1.338(7)
C18B C19B 1.492(7)
C2N C1N 1.376(12)
C1N N1N 1.154(12)

loop_
_geom_torsion_atom_site_label_1
_geom_torsion_atom_site_label_2
_geom_torsion_atom_site_label_3
_geom_torsion_atom_site_label_4
_geom_torsion
C6A C1A C2A C3A 2.1(9)
C1A C2A C3A C4A -4.2(9)
C1A C2A C3A Br1A 175.5(4)
C2A C3A C4A C5A 2.1(9)
Br1A C3A C4A C5A -177.5(4)
C8A N1A C5A C4A -168.2(5)
C8A N1A C5A C6A 11.3(6)
C3A C4A C5A N1A -178.5(5)
C3A C4A C5A C6A 2.0(8)
C2A C1A C6A C5A 1.8(8)
C2A C1A C6A C7A 178.1(6)
N1A C5A C6A C1A 176.5(5)
C4A C5A C6A C1A -3.9(8)
N1A C5A C6A C7A -0.5(6)
C4A C5A C6A C7A 179.1(5)
C1A C6A C7A O1A -64.2(8)
C5A C6A C7A O1A 112.3(5)
C1A C6A C7A C10A 63.8(8)
C5A C6A C7A C10A -119.7(5)
C1A C6A C7A C8A 174.6(6)
C5A C6A C7A C8A -8.9(6)
C5A N1A C8A N2A 93.4(5)
C5A N1A C8A C11A -137.4(5)
C5A N1A C8A C7A -16.4(6)
C9A N2A C8A N1A -118.7(5)
C18A N2A C8A N1A 40.0(6)
C9A N2A C8A C11A 114.0(5)
C18A N2A C8A C11A -87.3(6)
C9A N2A C8A C7A -8.2(6)
C18A N2A C8A C7A 150.5(5)
O1A C7A C8A N1A -107.7(5)
C6A C7A C8A N1A 14.7(5)
C10A C7A C8A N1A 133.6(5)
O1A C7A C8A N2A 137.1(4)
C6A C7A C8A N2A -100.5(5)
C10A C7A C8A N2A 18.4(5)
O1A C7A C8A C11A 12.9(6)
C6A C7A C8A C11A 135.2(5)
C10A C7A C8A C11A -105.8(5)
C18A N2A C9A O2A 17.7(8)
C8A N2A C9A O2A 176.6(5)
C18A N2A C9A C10A -164.8(4)
C8A N2A C9A C10A -5.9(6)
O2A C9A C10A C7A -164.4(6)
N2A C9A C10A C7A 18.2(6)
O1A C7A C10A C9A -142.5(4)
C6A C7A C10A C9A 87.5(6)
C8A C7A C10A C9A -22.2(6)
N1A C8A C11A C12A -138.7(7)
N2A C8A C11A C12A -12.0(10)
C7A C8A C11A C12A 105.1(8)
C8A C11A C12A C13A 8.7(13)
C11A C12A C13A C14A 79.9(9)
C11A C12A C13A C21A -43.8(10)
C11A C12A C13A C22A -162.9(8)
C16A N4A C14A C15A 0.4(7)
C16A N4A C14A C13A -178.0(5)
C12A C13A C14A N4A 106.0(6)
C21A C13A C14A N4A -125.6(6)
C22A C13A C14A N4A -8.1(8)
C12A C13A C14A C15A -71.9(8)
C21A C13A C14A C15A 56.4(8)
C22A C13A C14A C15A 174.0(6)
N4A C14A C15A N3A 0.0(6)
C13A C14A C15A N3A 178.2(6)
N4A C14A C15A C17A -179.2(6)
C13A C14A C15A C17A -1.1(12)
C16A N3A C15A C14A -0.5(7)
C16A N3A C15A C17A 179.0(5)
C15A N3A C16A N4A 0.8(7)
C14A N4A C16A N3A -0.8(7)
C14A C15A C17A C18A 8.3(12)
N3A C15A C17A C18A -171.0(6)
C15A C17A C18A N2A 2.5(11)
C15A C17A C18A C19A 179.1(6)
C9A N2A C18A C17A -124.2(6)
C8A N2A C18A C17A 78.2(7)
C9A N2A C18A C19A 59.2(6)
C8A N2A C18A C19A -98.4(6)
C20A O4A C19A O3A -0.4(9)
C20A O4A C19A C18A 178.2(5)
C17A C18A C19A O3A 7.1(9)
N2A C18A C19A O3A -176.0(6)
C17A C18A C19A O4A -171.5(5)
N2A C18A C19A O4A 5.4(7)
C6B C1B C2B C3B 1.0(9)
C1B C2B C3B C4B -0.6(9)
C1B C2B C3B Br1B 178.6(4)
C2B C3B C4B C5B -1.5(9)
Br1B C3B C4B C5B 179.4(4)
C8B N1B C5B C4B 170.9(5)
C8B N1B C5B C6B -11.0(6)
C3B C4B C5B N1B -178.9(5)
C3B C4B C5B C6B 3.2(8)
C2B C1B C6B C5B 0.7(8)
C2B C1B C6B C7B -174.4(5)
N1B C5B C6B C1B 178.8(5)
C4B C5B C6B C1B -2.9(8)
N1B C5B C6B C7B -5.1(6)
C4B C5B C6B C7B 173.2(5)
C1B C6B C7B O1B 70.4(7)
C5B C6B C7B O1B -105.2(5)
C1B C6B C7B C10B -58.0(8)
C5B C6B C7B C10B 126.5(5)
C1B C6B C7B C8B -167.6(6)
C5B C6B C7B C8B 16.9(5)
C5B N1B C8B C11B 145.2(4)
C5B N1B C8B N2B -87.6(5)
C5B N1B C8B C7B 21.1(5)
C9B N2B C8B N1B 122.2(5)
C18B N2B C8B N1B -38.8(7)
C9B N2B C8B C11B -111.5(5)
C18B N2B C8B C11B 87.4(6)
C9B N2B C8B C7B 12.3(6)
C18B N2B C8B C7B -148.8(4)
O1B C7B C8B N1B 97.6(5)
C6B C7B C8B N1B -22.1(5)
C10B C7B C8B N1B -140.0(4)
O1B C7B C8B C11B -24.1(7)
C6B C7B C8B C11B -143.8(5)
C10B C7B C8B C11B 98.3(5)
O1B C7B C8B N2B -146.8(4)
C6B C7B C8B N2B 93.5(4)
C10B C7B C8B N2B -24.3(5)
C18B N2B C9B O2B -16.1(8)
C8B N2B C9B O2B -176.7(5)
C18B N2B C9B C10B 166.4(5)
C8B N2B C9B C10B 5.8(6)
O2B C9B C10B C7B 160.6(5)
N2B C9B C10B C7B -22.0(6)
O1B C7B C10B C9B 152.1(5)
C6B C7B C10B C9B -80.0(6)
C8B C7B C10B C9B 28.2(5)
N1B C8B C11B C12B 138.6(7)
N2B C8B C11B C12B 12.4(9)
C7B C8B C11B C12B -103.9(8)
C8B C11B C12B C13B -0.5(13)
C11B C12B C13B C14B -84.7(10)
C11B C12B C13B C21B 42.1(10)
C11B C12B C13B C22B 158.4(8)
C16B N4B C14B C15B 0.0(6)
C16B N4B C14B C13B -177.1(5)
C21B C13B C14B N4B 110.4(6)
C12B C13B C14B N4B -119.1(6)
C22B C13B C14B N4B -5.1(8)
C21B C13B C14B C15B -66.2(8)
C12B C13B C14B C15B 64.4(8)
C22B C13B C14B C15B 178.4(6)
C16B N3B C15B C14B -1.4(6)
C16B N3B C15B C17B 178.2(5)
N4B C14B C15B N3B 0.8(6)
C13B C14B C15B N3B 177.7(6)
N4B C14B C15B C17B -178.5(6)
C13B C14B C15B C17B -1.7(11)
C14B N4B C16B N3B -1.0(7)
C15B N3B C16B N4B 1.5(7)
N3B C15B C17B C18B -175.0(6)
C14B C15B C17B C18B 4.4(12)
C15B C17B C18B N2B -4.4(10)
C15B C17B C18B C19B 176.8(5)
C9B N2B C18B C17B 113.5(6)
C8B N2B C18B C17B -87.3(7)
C9B N2B C18B C19B -67.8(7)
C8B N2B C18B C19B 91.4(6)
C20B O4B C19B O3B -5.2(8)
C20B O4B C19B C18B 175.8(4)
C17B C18B C19B O3B 11.8(8)
N2B C18B C19B O3B -167.1(5)
C17B C18B C19B O4B -169.2(5)
N2B C18B C19B O4B 11.9(6)
